data_1561829
loop_
_publ_author_name
'Sanda, Suresh'
'Biswas, Soumava'
'Parshamoni, Srinivasulu'
'Konar, Sanjit'

_publ_section_title
;
 Unraveling the multi-functional behavior in a series of Metal Organic
 Frameworks
;
_journal_name_full 'Journal of Solid State Chemistry'
_journal_page_first 103
_journal_page_last 111
_journal_paper_doi 10.1016/j.jssc.2015.05.012
_journal_volume 229
_journal_year 2015
_chemical_formula_moiety 'C22 H14 N2 O4 S2 Zn'
_chemical_formula_sum 'C22 H14 N2 O4 S2 Zn'
_chemical_formula_weight 499.86
_space_group_crystal_system triclinic
_space_group_IT_number 2
_space_group_name_Hall '-P 1'
_space_group_name_H-M_alt 'P -1'
_atom_sites_solution_hydrogens geom
_cell_angle_alpha 65.310(2)
_cell_angle_beta 74.889(2)
_cell_angle_gamma 72.067(2)
_cell_formula_units_Z 2
_cell_length_a 11.1182(8)
_cell_length_b 11.2423(9)
_cell_length_c 11.6976(9)
_cell_measurement_reflns_used 8438
_cell_measurement_temperature 100(2)
_cell_measurement_theta_max 26.39
_cell_measurement_theta_min 2.42
_cell_volume 1249.08(17)
_computing_structure_refinement 'SHELXL-2014/6 (Sheldrick, 2014)'
_diffrn_ambient_temperature 100(2)
_diffrn_measured_fraction_theta_full 0.999
_diffrn_measured_fraction_theta_max 0.999
_diffrn_radiation_type MoK\a
_diffrn_radiation_wavelength 0.71073
_diffrn_reflns_av_R_equivalents 0.0971
_diffrn_reflns_av_unetI/netI 0.0632
_diffrn_reflns_Laue_measured_fraction_full 0.999
_diffrn_reflns_Laue_measured_fraction_max 0.999
_diffrn_reflns_limit_h_max 13
_diffrn_reflns_limit_h_min -13
_diffrn_reflns_limit_k_max 13
_diffrn_reflns_limit_k_min -13
_diffrn_reflns_limit_l_max 13
_diffrn_reflns_limit_l_min -13
_diffrn_reflns_number 26580
_diffrn_reflns_point_group_measured_fraction_full 0.999
_diffrn_reflns_point_group_measured_fraction_max 0.999
_diffrn_reflns_theta_full 25.242
_diffrn_reflns_theta_max 24.995
_diffrn_reflns_theta_min 2.485
_exptl_absorpt_coefficient_mu 1.178
_exptl_absorpt_correction_T_max 0.199
_exptl_absorpt_correction_T_min 0.090
_exptl_absorpt_correction_type multi-scan
_exptl_absorpt_process_details MULTI-SCAN
_exptl_crystal_colour colourless
_exptl_crystal_density_diffrn 1.329
_exptl_crystal_description block
_exptl_crystal_F_000 508
_exptl_crystal_size_max 0.41
_exptl_crystal_size_mid 0.35
_exptl_crystal_size_min 0.26
_refine_diff_density_max 1.583
_refine_diff_density_min -0.492
_refine_diff_density_rms 0.087
_refine_ls_extinction_coef .
_refine_ls_extinction_method none
_refine_ls_goodness_of_fit_ref 1.041
_refine_ls_hydrogen_treatment constr
_refine_ls_matrix_type full
_refine_ls_number_parameters 280
_refine_ls_number_reflns 3808
_refine_ls_number_restraints 240
_refine_ls_restrained_S_all 1.015
_refine_ls_R_factor_all 0.0868
_refine_ls_R_factor_gt 0.0590
_refine_ls_shift/su_max 0.000
_refine_ls_shift/su_mean 0.000
_refine_ls_structure_factor_coef Fsqd
_refine_ls_weighting_details 'w=1/[\s^2^(Fo^2^)+(0.0531P)^2^+3.1001P] where P=(Fo^2^+2Fc^2^)/3'
_refine_ls_weighting_scheme calc
_refine_ls_wR_factor_gt 0.1231
_refine_ls_wR_factor_ref 0.1321
_reflns_Friedel_coverage 0.000
_reflns_Friedel_fraction_full .
_reflns_Friedel_fraction_max .
_reflns_number_gt 2854
_reflns_number_total 4408
_reflns_threshold_expression 'I > 2\s(I)'
_cod_data_source_file mmc4.cif
_cod_data_source_block compound1
_cod_depositor_comments
;
The following automatic conversions were performed:

data item '_exptl_absorpt_correction_type' value 'MULTI-SCAN' was
changed to 'multi-scan' in accordance with the built-in table derived
from the CIF Core dictionary named 'cif_core.dic' version 2.4.5 last
updated on 2014-11-21.

Automatic conversion script
Id: cif_fix_values 8369 2020-08-20 11:38:08Z andrius 
;
_cod_original_cell_volume 1249.09(17)
_cod_database_code 1561829
_shelx_space_group_comment
;
The symmetry employed for this shelxl refinement is uniquely defined
by the following loop, which should always be used as a source of
symmetry information in preference to the above space-group names.
They are only intended as comments.
;
_shelxl_version_number 2014/6

loop_
_space_group_symop_operation_xyz
'x, y, z'
'-x, -y, -z'

loop_
_atom_site_label
_atom_site_type_symbol
_atom_site_fract_x
_atom_site_fract_y
_atom_site_fract_z
_atom_site_U_iso_or_equiv
_atom_site_adp_type
_atom_site_occupancy
_atom_site_site_symmetry_order
_atom_site_calc_flag
_atom_site_refinement_flags_posn
_atom_site_refinement_flags_adp
_atom_site_refinement_flags_occupancy
_atom_site_disorder_assembly
_atom_site_disorder_group
Zn1 Zn 0.76391(6) 0.97346(6) 0.45231(5) 0.0242(2) Uani 1 1 d . U . . .
S2 S 0.68466(13) 0.27267(14) 0.83280(13) 0.0346(4) Uani 1 1 d . U . . .
S3 S 0.57017(13) 0.40151(14) 0.70093(15) 0.0367(4) Uani 1 1 d . U . . .
O3 O 0.6733(3) 1.0392(4) 0.5899(3) 0.0297(9) Uani 1 1 d . U . . .
O4 O 0.8384(3) 0.8893(4) 0.6758(3) 0.0328(10) Uani 1 1 d . U . . .
C9 C 0.7276(5) 0.9065(5) 0.9200(5) 0.0306(14) Uani 1 1 d . U . . .
H9 H 0.8156 0.8633 0.9101 0.037 Uiso 1 1 calc R U . . .
C10 C 0.6626(5) 0.9702(5) 0.8134(5) 0.0290(14) Uani 1 1 d . U . . .
C8 C 0.6645(5) 0.9064(6) 1.0377(5) 0.0319(14) Uani 1 1 d . U . . .
H8 H 0.7092 0.8649 1.1087 0.038 Uiso 1 1 calc R U . . .
C12 C 0.7326(5) 0.9643(5) 0.6865(5) 0.0297(14) Uani 1 1 d . U . . .
C7 C 0.5325(5) 0.9684(5) 1.0528(5) 0.0283(13) Uani 1 1 d . U . . .
C11 C 0.5369(5) 1.0328(6) 0.8259(5) 0.0323(14) Uani 1 1 d . U . . .
H11 H 0.4948 1.0779 0.7531 0.039 Uiso 1 1 calc R U . . .
N1 N 0.9462(4) 0.9121(4) 0.3723(4) 0.0257(11) Uani 1 1 d . U . . .
C19 C 1.0452(5) 0.8378(5) 0.4358(5) 0.0261(13) Uani 1 1 d . U . . .
H19 H 1.0358 0.8264 0.5226 0.031 Uiso 1 1 calc R U . . .
C20 C 1.1591(5) 0.7777(5) 0.3818(5) 0.0275(13) Uani 1 1 d . U . . .
H20 H 1.2261 0.7248 0.4308 0.033 Uiso 1 1 calc R U . . .
C18 C 0.9635(5) 0.9296(5) 0.2490(5) 0.0343(15) Uani 1 1 d . U . . .
H18 H 0.8947 0.9825 0.2023 0.041 Uiso 1 1 calc R U . . .
C15 C 0.6282(5) 0.5507(5) 0.6355(5) 0.0268(12) Uani 1 1 d . U . . .
C13 C 0.5956(5) 0.7834(6) 0.5084(5) 0.0284(13) Uani 1 1 d . U . . .
H13 H 0.5433 0.8625 0.4575 0.034 Uiso 1 1 calc R U . . .
C17 C 0.7787(5) 0.6767(5) 0.5989(5) 0.0298(13) Uani 1 1 d . U . . .
H17 H 0.8582 0.6797 0.6125 0.036 Uiso 1 1 calc R U . . .
C14 C 0.5531(5) 0.6672(5) 0.5612(5) 0.0289(13) Uani 1 1 d . U . . .
H14 H 0.4731 0.6662 0.5471 0.035 Uiso 1 1 calc R U . . .
C16 C 0.7427(5) 0.5572(5) 0.6548(5) 0.0302(13) Uani 1 1 d . U . . .
H16 H 0.7957 0.4795 0.7064 0.036 Uiso 1 1 calc R U . . .
N2 N 0.7078(4) 0.7914(4) 0.5250(4) 0.0263(10) Uani 1 1 d . U . . .
O1 O 0.6592(3) 1.0765(4) 0.3124(3) 0.0346(10) Uani 1 1 d . U . . .
O2 O 0.7712(4) 1.2133(4) 0.3035(3) 0.0374(10) Uani 1 1 d . U . . .
C4 C 0.6125(7) 1.3009(6) 0.1654(5) 0.0517(19) Uani 1 1 d . U . . .
C6 C 0.6878(6) 1.1914(6) 0.2649(5) 0.0330(15) Uani 1 1 d . U . . .
C2 C 0.5529(6) 1.5217(6) 0.0003(6) 0.053(2) Uani 1 1 d . U . . .
C3 C 0.6462(9) 1.4165(7) 0.0956(6) 0.078(3) Uani 1 1 d . U . . .
H3 H 0.7215 1.4345 0.1027 0.093 Uiso 1 1 calc R U . . .
C5 C 0.5000(7) 1.2763(8) 0.1497(6) 0.070(2) Uani 1 1 d . U . . .
H5 H 0.4815 1.1909 0.2014 0.084 Uiso 1 1 calc R U . . .
C21 C 0.8245(5) 0.2051(5) 0.7450(5) 0.0262(13) Uani 1 1 d . U . . .
C22 C 0.9253(5) 0.1247(6) 0.8132(5) 0.0363(16) Uani 1 1 d . U . . .
H22 H 0.9168 0.1081 0.9012 0.044 Uiso 1 1 calc R U . . .
C1 C 0.5834(8) 1.6356(8) -0.0671(7) 0.072(2) Uani 1 1 d . U . . .
H1 H 0.6571 1.6566 -0.0602 0.087 Uiso 1 1 calc R U . . .

loop_
_atom_site_aniso_label
_atom_site_aniso_U_11
_atom_site_aniso_U_22
_atom_site_aniso_U_33
_atom_site_aniso_U_23
_atom_site_aniso_U_13
_atom_site_aniso_U_12
Zn1 0.0199(3) 0.0223(3) 0.0230(3) -0.0105(2) -0.0003(2) 0.0056(3)
S2 0.0294(8) 0.0272(7) 0.0391(8) -0.0176(6) 0.0144(6) -0.0042(7)
S3 0.0190(7) 0.0328(8) 0.0592(10) -0.0272(7) 0.0072(6) -0.0032(7)
O3 0.028(2) 0.031(2) 0.0278(19) -0.0160(16) 0.0068(15) -0.0050(17)
O4 0.026(2) 0.036(2) 0.034(2) -0.0207(18) 0.0055(16) -0.0022(18)
C9 0.025(3) 0.031(3) 0.032(3) -0.017(2) 0.006(2) -0.003(3)
C10 0.026(3) 0.031(3) 0.027(3) -0.015(2) 0.003(2) -0.003(3)
C8 0.024(3) 0.043(3) 0.027(3) -0.017(3) -0.004(2) 0.002(3)
C12 0.034(3) 0.031(3) 0.024(3) -0.014(2) 0.004(2) -0.008(3)
C7 0.021(3) 0.036(3) 0.027(3) -0.017(2) -0.001(2) 0.000(3)
C11 0.032(3) 0.037(3) 0.027(3) -0.016(2) -0.004(2) -0.002(3)
N1 0.024(2) 0.021(2) 0.024(2) -0.0085(18) 0.0026(17) 0.002(2)
C19 0.025(3) 0.023(3) 0.024(3) -0.007(2) 0.003(2) -0.004(2)
C20 0.024(3) 0.017(3) 0.035(3) -0.009(2) -0.001(2) 0.001(2)
C18 0.038(3) 0.033(3) 0.022(3) -0.011(2) 0.000(2) 0.004(3)
C15 0.018(3) 0.027(3) 0.039(3) -0.024(2) 0.003(2) 0.001(2)
C13 0.023(3) 0.029(3) 0.028(3) -0.016(2) 0.001(2) 0.004(2)
C17 0.020(3) 0.024(3) 0.040(3) -0.015(2) -0.003(2) 0.006(2)
C14 0.020(3) 0.034(3) 0.039(3) -0.025(3) -0.003(2) 0.000(2)
C16 0.023(3) 0.022(3) 0.044(3) -0.015(2) -0.004(2) 0.002(2)
N2 0.022(2) 0.026(2) 0.027(2) -0.0145(18) 0.0026(18) 0.0022(19)
O1 0.030(2) 0.033(2) 0.033(2) -0.0147(18) -0.0084(16) 0.0097(19)
O2 0.040(2) 0.022(2) 0.035(2) -0.0044(17) -0.0017(18) 0.000(2)
C4 0.070(4) 0.040(3) 0.027(3) -0.020(3) -0.018(3) 0.031(3)
C6 0.031(3) 0.029(3) 0.023(3) -0.010(2) -0.002(2) 0.014(3)
C2 0.065(5) 0.036(4) 0.046(4) -0.027(3) 0.026(3) -0.007(3)
C3 0.127(7) 0.039(4) 0.036(4) -0.018(3) -0.011(4) 0.028(4)
C5 0.063(4) 0.084(5) 0.042(4) -0.037(4) -0.032(3) 0.053(4)
C21 0.024(3) 0.017(3) 0.037(3) -0.015(2) 0.010(2) -0.009(2)
C22 0.036(3) 0.042(3) 0.022(3) -0.013(3) -0.001(2) 0.002(3)
C1 0.083(6) 0.066(5) 0.049(4) -0.023(4) 0.003(4) 0.000(4)

loop_
_atom_type_symbol
_atom_type_description
_atom_type_scat_dispersion_real
_atom_type_scat_dispersion_imag
_atom_type_scat_source
C C 0.0033 0.0016 'International Tables Vol C Tables 4.2.6.8 and 6.1.1.4'
H H 0.0000 0.0000 'International Tables Vol C Tables 4.2.6.8 and 6.1.1.4'
N N 0.0061 0.0033 'International Tables Vol C Tables 4.2.6.8 and 6.1.1.4'
O O 0.0106 0.0060 'International Tables Vol C Tables 4.2.6.8 and 6.1.1.4'
S S 0.1246 0.1234 'International Tables Vol C Tables 4.2.6.8 and 6.1.1.4'
Zn Zn 0.2839 1.4301 'International Tables Vol C Tables 4.2.6.8 and 6.1.1.4'

loop_
_geom_angle_atom_site_label_1
_geom_angle_atom_site_label_2
_geom_angle_atom_site_label_3
_geom_angle
_geom_angle_site_symmetry_1
_geom_angle_site_symmetry_3
O3 Zn1 O1 105.08(14) . .
O3 Zn1 N1 139.57(18) . .
O1 Zn1 N1 107.52(15) . .
O3 Zn1 N2 98.74(15) . .
O1 Zn1 N2 99.80(18) . .
N1 Zn1 N2 98.61(16) . .
C21 S2 S3 104.83(19) . .
C15 S3 S2 103.98(19) . .
C12 O3 Zn1 106.2(3) . .
C8 C9 C10 120.6(5) . .
C11 C10 C9 120.4(5) . .
C11 C10 C12 120.1(5) . .
C9 C10 C12 119.5(4) . .
C9 C8 C7 119.7(5) . .
O4 C12 O3 121.8(4) . .
O4 C12 C10 121.9(5) . .
O3 C12 C10 116.2(4) . .
C7 C7 C8 119.9(5) 2_677 .
C7 C7 C11 118.8(6) 2_677 2_677
C8 C7 C11 121.3(5) . 2_677
C10 C11 C7 120.6(5) . 2_677
C18 N1 C19 117.0(4) . .
C18 N1 Zn1 116.4(4) . .
C19 N1 Zn1 125.7(3) . .
N1 C19 C20 123.3(5) . .
C19 C20 C21 119.2(5) . 2_766
N1 C18 C22 123.5(5) . 2_766
C16 C15 C14 118.4(5) . .
C16 C15 S3 123.8(4) . .
C14 C15 S3 117.8(4) . .
N2 C13 C14 123.2(5) . .
N2 C17 C16 123.7(5) . .
C13 C14 C15 119.2(5) . .
C17 C16 C15 119.0(5) . .
C13 N2 C17 116.4(5) . .
C13 N2 Zn1 122.0(3) . .
C17 N2 Zn1 121.4(4) . .
C6 O1 Zn1 102.9(4) . .
C3 C4 C5 120.8(7) . .
C3 C4 C6 122.2(8) . .
C5 C4 C6 117.0(7) . .
O2 C6 O1 121.7(5) . .
O2 C6 C4 121.3(6) . .
O1 C6 C4 117.0(6) . .
C1 C2 C2 128.7(10) . 2_685
C1 C2 C3 115.9(8) . .
C2 C2 C3 115.4(7) 2_685 .
C4 C3 C2 115.1(8) . .
C1 C5 C4 126.1(8) 2_685 .
C20 C21 C22 118.1(4) 2_766 .
C20 C21 S2 126.2(4) 2_766 .
C22 C21 S2 115.7(4) . .
C18 C22 C21 118.8(5) 2_766 .
C2 C1 C5 113.9(10) . 2_685

loop_
_geom_bond_atom_site_label_1
_geom_bond_atom_site_label_2
_geom_bond_distance
_geom_bond_site_symmetry_2
Zn1 O3 1.961(3) .
Zn1 O1 1.988(4) .
Zn1 N1 2.036(4) .
Zn1 N2 2.087(5) .
S2 C21 1.772(5) .
S2 S3 2.030(2) .
S3 C15 1.776(6) .
O3 C12 1.293(6) .
O4 C12 1.229(6) .
C9 C8 1.372(7) .
C9 C10 1.412(7) .
C10 C11 1.359(7) .
C10 C12 1.503(7) .
C8 C7 1.418(7) .
C7 C7 1.404(10) 2_677
C7 C11 1.423(7) 2_677
C11 C7 1.423(7) 2_677
N1 C18 1.342(6) .
N1 C19 1.343(6) .
C19 C20 1.368(6) .
C20 C21 1.382(7) 2_766
C18 C22 1.366(7) 2_766
C15 C16 1.378(8) .
C15 C14 1.386(7) .
C13 N2 1.346(7) .
C13 C14 1.366(8) .
C17 N2 1.354(6) .
C17 C16 1.361(8) .
O1 C6 1.280(7) .
O2 C6 1.256(7) .
C4 C3 1.322(11) .
C4 C5 1.432(11) .
C4 C6 1.500(8) .
C2 C1 1.289(10) .
C2 C2 1.408(15) 2_685
C2 C3 1.570(10) .
C5 C1 1.370(9) 2_685
C21 C20 1.382(7) 2_766
C21 C22 1.396(7) .
C22 C18 1.366(7) 2_766
C1 C5 1.370(9) 2_685
